data_9004111
loop_
_publ_author_name
'Ferguson, R. B.'
'Hawthorne, F. C.'
'Grice, J. D.'

_publ_section_title
;
 The crystal structures of tantalite, ixiolite and wodginite
 from Bernic lake, Manitoba II. Wodginite
;
_journal_name_full 'The Canadian Mineralogist'
_journal_page_first 550
_journal_page_last 560
_journal_volume 14
_journal_year 1976
_chemical_compound_source 'Bernic lake, Manitoba, Canada'
_chemical_formula_sum 'Fe0.07 Mn O8 Sn0.567 Ta2.25 Ti0.113'
_chemical_name_mineral Wodginite
_space_group_IT_number 15
_symmetry_space_group_name_Hall '-C 2yc'
_symmetry_space_group_name_H-M 'C 1 2/c 1'
_cell_angle_alpha 90
_cell_angle_beta 91.10
_cell_angle_gamma 90
_cell_formula_units_Z 4
_cell_length_a 9.489
_cell_length_b 11.429
_cell_length_c 5.105
_cell_volume 553.534
_database_code_amcsd 0005133
_exptl_crystal_density_diffrn 8.000
_cod_original_formula_sum 'Sn.567 Ta2.25 Ti.113 Fe.07 Mn O8'
_cod_database_code 9004111

loop_
_space_group_symop_operation_xyz
x,y,z
1/2+x,1/2+y,z
x,-y,1/2+z
1/2+x,1/2-y,1/2+z
-x,y,1/2-z
1/2-x,1/2+y,1/2-z
-x,-y,-z
1/2-x,1/2-y,-z

loop_
_atom_site_aniso_label
_atom_site_aniso_U_11
_atom_site_aniso_U_22
_atom_site_aniso_U_33
_atom_site_aniso_U_12
_atom_site_aniso_U_13
_atom_site_aniso_U_23
SnC 0.00593 0.00662 0.00699 0.00000 0.00393 0.00000
TaC 0.00593 0.00662 0.00699 0.00000 0.00393 0.00000
TiC 0.00593 0.00662 0.00699 0.00000 0.00393 0.00000
FeC 0.00593 0.00662 0.00699 0.00000 0.00393 0.00000
MnA 0.00547 0.00860 0.00963 0.00000 0.00515 0.00000
TaB1 0.00684 0.00794 0.00845 -0.00055 0.00319 0.00030
TaB2 0.00684 0.00794 0.00845 -0.00055 0.00319 0.00030
O1 0.01414 0.00860 0.01122 0.00000 0.00466 0.00030
O2 0.00958 0.01456 0.01834 0.00220 0.00515 -0.00148
O3 0.00912 0.01059 0.01861 -0.00824 0.00564 -0.00059
O4 0.01049 0.01257 0.01874 0.00165 0.00810 0.00148

loop_
_atom_site_label
_atom_site_fract_x
_atom_site_fract_y
_atom_site_fract_z
_atom_site_occupancy
SnC 0.00000 0.16890 0.25000 0.56700
TaC 0.00000 0.16890 0.25000 0.25000
TiC 0.00000 0.16890 0.25000 0.11300
FeC 0.00000 0.16890 0.25000 0.07000
MnA 0.00000 0.65750 0.25000 1.00000
TaB1 0.24980 0.41310 0.24720 0.89100
TaB2 0.24980 0.41310 0.24720 0.10900
O1 0.13340 0.05770 0.08330 1.00000
O2 0.14530 0.45050 0.55970 1.00000
O3 0.12150 0.30600 0.09840 1.00000
O4 0.11610 0.18340 0.57580 1.00000

loop_
_cod_changelog_entry_id
_cod_changelog_entry_author
_cod_changelog_entry_date
_cod_changelog_entry_text
1
;cod-tools version 3.10.1
Id: cif_fix_AMCSD_atom_labels 10224 2024-08-07 11:09:31Z saulius
;
2024-08-07T19:39:08+03:00
;Changed the following '_atom_site_label' values:
the first duplicated label 'TaB'  converted to 'TaB1'
duplicated label 'TaB' at index 6 converted to 'TaB2'
;

loop_
_cod_related_entry_id
_cod_related_entry_database
_cod_related_entry_code
1 AMCSD 0005133
